data_9002668
loop_
_publ_author_name
'Mancini, F.'
'Harlow, G. E.'
'Cahill, C. L.'

_publ_section_title
;
 The crystal structure and cation ordering of phase-X -
 (K1-x-n)2(Mg1-n[Al,Cr]n)2Si2O7H2x: A potential K- and H-bearing
 phase in the mantle
;
_journal_name_full 'American Mineralogist'
_journal_page_first 302
_journal_page_last 306
_journal_volume 87
_journal_year 2002
_chemical_formula_sum 'Al0.06 Cr0.02 K6 Mg1.84 O7 Si2'
_chemical_name_common Phase-X
_chemical_name_mineral Phase-X
_space_group_IT_number 185
_symmetry_space_group_name_Hall 'P 6c -2'
_symmetry_space_group_name_H-M 'P 63 c m'
_cell_angle_alpha 90
_cell_angle_beta 90
_cell_angle_gamma 120
_cell_length_a 5.028
_cell_length_b 5.028
_cell_length_c 13.216
_cell_formula_units_Z 2
_cell_volume 289.348
_database_code_amcsd 0002757
_exptl_crystal_density_diffrn 5.167
_cod_original_formula_sum 'Si2 Mg1.84 Al.06 Cr.02 K6 O7'
_cod_database_code 9002668

loop_
_space_group_symop_operation_xyz
x,y,z
-x,-x+y,z
x-y,x,1/2+z
-y,-x,1/2+z
-y,x-y,z
x-y,-y,z
-x,-y,1/2+z
x,x-y,1/2+z
-x+y,-x,z
y,x,z
y,-x+y,1/2+z
-x+y,y,1/2+z

loop_
_atom_site_aniso_label
_atom_site_aniso_U_11
_atom_site_aniso_U_22
_atom_site_aniso_U_33
_atom_site_aniso_U_12
_atom_site_aniso_U_13
_atom_site_aniso_U_23
Si1 0.01020 0.01020 0.00650 0.00510 0.00000 0.00000
Si2 0.00690 0.00690 0.00010 0.00345 0.00000 0.00000
MgM 0.00800 0.00800 0.01370 0.00400 0.00000 0.00000
AlM 0.00800 0.00800 0.01370 0.00400 0.00000 0.00000
CrM 0.00800 0.00800 0.01370 0.00400 0.00000 0.00000
K 0.01530 0.02390 0.00820 -0.00300 0.00260 -0.00010
O1 0.00510 0.00350 0.00520 0.00175 0.00050 0.00000
O2 0.02010 0.02010 0.00840 0.01005 0.00000 0.00000
O3 0.01530 0.02010 0.01900 0.01005 -0.00040 0.00000

loop_
_atom_site_label
_atom_site_fract_x
_atom_site_fract_y
_atom_site_fract_z
_atom_site_occupancy
Si1 0.00000 0.00000 0.01270 1.00000
Si2 0.00000 0.00000 0.26020 1.00000
MgM -0.33333 0.33333 0.13770 0.92000
AlM -0.33333 0.33333 0.13770 0.03000
CrM -0.33333 0.33333 0.13770 0.01000
K 0.35320 0.64530 0.38750 1.00000
O1 0.31240 0.00000 0.22840 1.00000
O2 0.00000 0.00000 -0.11100 1.00000
O3 -0.31060 0.00000 0.04930 1.00000

loop_
_cod_related_entry_id
_cod_related_entry_database
_cod_related_entry_code
1 AMCSD 0002757
